data_7202321
loop_
_publ_author_name
'Du, Miao'
'Zhang, Zhi-Hui'
'Wang, Xiu-Guang'
'Tang, Liang-Fu'
'Zhao, Xiao-Jun'

_publ_section_title
;
 Structural modulation of polythreading and interpenetrating
 coordination networks with an elongated dipyridyl building block and
 various anionic co-ligands
;
_journal_issue 12
_journal_name_full CrystEngComm
_journal_page_first 1855
_journal_paper_doi 10.1039/b810121c
_journal_volume 10
_journal_year 2008
_chemical_formula_sum 'C44.34 H44 Cu N16.34 O2.5'
_chemical_formula_weight 909.18
_chemical_name_systematic
;
?
;
_space_group_IT_number 54
_symmetry_cell_setting orthorhombic
_symmetry_space_group_name_Hall '-P 2a 2ac'
_symmetry_space_group_name_H-M 'P c c a'
_atom_sites_solution_hydrogens geom
_atom_sites_solution_primary direct
_atom_sites_solution_secondary difmap
_audit_creation_method SHELXL-97
_cell_angle_alpha 90.00
_cell_angle_beta 90.00
_cell_angle_gamma 90.00
_cell_formula_units_Z 4
_cell_length_a 23.791(4)
_cell_length_b 24.236(4)
_cell_length_c 8.1907(13)
_cell_measurement_reflns_used 3278
_cell_measurement_temperature 293(2)
_cell_measurement_theta_max 21.30
_cell_measurement_theta_min 2.40
_cell_volume 4722.7(13)
_computing_cell_refinement 'Bruker APEX II'
_computing_data_collection 'Bruker APEX II'
_computing_data_reduction 'Bruker SAINT'
_computing_molecular_graphics 'Bruker SHELXTL'
_computing_publication_material 'Bruker SHELXTL'
_computing_structure_refinement 'SHELXL-97 (Sheldrick, 1997)'
_computing_structure_solution 'SHELXS-97 (Sheldrick, 1990)'
_diffrn_ambient_temperature 293(2)
_diffrn_measured_fraction_theta_full 0.998
_diffrn_measured_fraction_theta_max 0.998
_diffrn_measurement_device_type 'Apex II CCD area detector'
_diffrn_measurement_method 'phi and omega scans'
_diffrn_radiation_monochromator graphite
_diffrn_radiation_source 'fine-focus sealed tube'
_diffrn_radiation_type MoK\a
_diffrn_radiation_wavelength 0.71073
_diffrn_reflns_av_R_equivalents 0.0433
_diffrn_reflns_av_sigmaI/netI 0.0431
_diffrn_reflns_limit_h_max 24
_diffrn_reflns_limit_h_min -28
_diffrn_reflns_limit_k_max 28
_diffrn_reflns_limit_k_min -22
_diffrn_reflns_limit_l_max 9
_diffrn_reflns_limit_l_min -9
_diffrn_reflns_number 24221
_diffrn_reflns_theta_full 25.02
_diffrn_reflns_theta_max 25.02
_diffrn_reflns_theta_min 1.91
_exptl_absorpt_coefficient_mu 0.518
_exptl_absorpt_correction_T_max 0.8870
_exptl_absorpt_correction_T_min 0.8236
_exptl_absorpt_correction_type multi-scan
_exptl_absorpt_process_details SADABS
_exptl_crystal_colour BLUE
_exptl_crystal_density_diffrn 1.279
_exptl_crystal_density_meas ?
_exptl_crystal_density_method 'not measured'
_exptl_crystal_description BLOCK
_exptl_crystal_F_000 1893.3
_exptl_crystal_size_max 0.45
_exptl_crystal_size_mid 0.34
_exptl_crystal_size_min 0.24
_refine_diff_density_max 0.955
_refine_diff_density_min -0.870
_refine_diff_density_rms 0.095
_refine_ls_extinction_method none
_refine_ls_goodness_of_fit_ref 1.146
_refine_ls_hydrogen_treatment constr
_refine_ls_matrix_type full
_refine_ls_number_parameters 327
_refine_ls_number_reflns 4175
_refine_ls_number_restraints 151
_refine_ls_restrained_S_all 1.182
_refine_ls_R_factor_all 0.0975
_refine_ls_R_factor_gt 0.0739
_refine_ls_shift/su_max 0.001
_refine_ls_shift/su_mean 0.000
_refine_ls_structure_factor_coef Fsqd
_refine_ls_weighting_details 'calc w=1/[\s^2^(Fo^2^)+(0.1409P)^2^+4.5790P] where P=(Fo^2^+2Fc^2^)/3'
_refine_ls_weighting_scheme calc
_refine_ls_wR_factor_gt 0.2236
_refine_ls_wR_factor_ref 0.2488
_reflns_number_gt 3035
_reflns_number_total 4175
_reflns_threshold_expression >2sigma(I)
_cod_data_source_file b810121c.txt
_cod_data_source_block 1.Cu
_cod_depositor_comments
;
The following automatic conversions were performed:
'_symmetry_cell_setting' value 'Orthorhombic' changed to 'orthorhombic'
according to '/home/saulius/struct/CIF-dictionaries/cif_core.dic'
dictionary named 'cif_core.dic' version 2.4.1 from
2010-06-29.

'_exptl_absorpt_correction_type' value 'MULTI-SCAN' changed
to 'multi-scan' according to
'/home/saulius/struct/CIF-dictionaries/cif_core.dic' dictionary named
'cif_core.dic' version 2.4.1 from 2010-06-29.

Automatic conversion script
Id: cif_fix_enum 1527 2010-12-29 10:47:43Z saulius 

The following automatic conversions were performed:

'_exptl_crystal_density_meas' value 'NONE' was changed to '?' - the
value is perceived as not measured.

Automatic conversion script
Id: cif_fix_values 3008 2015-01-20 13:52:24Z robertas 
;
_cod_original_cell_volume 4722.6(13)
_cod_original_sg_symbol_H-M Pcca
_cod_original_formula_sum 'C44.34 H44 Cu N16.34 O2.50'
_cod_database_code 7202321

loop_
_symmetry_equiv_pos_as_xyz
'x, y, z'
'-x+1/2, -y, z'
'-x, y, -z+1/2'
'x+1/2, -y, -z+1/2'
'-x, -y, -z'
'x-1/2, y, -z'
'x, -y, z-1/2'
'-x-1/2, y, z-1/2'

loop_
_atom_site_label
_atom_site_type_symbol
_atom_site_fract_x
_atom_site_fract_y
_atom_site_fract_z
_atom_site_U_iso_or_equiv
_atom_site_adp_type
_atom_site_occupancy
_atom_site_symmetry_multiplicity
_atom_site_calc_flag
_atom_site_refinement_flags
_atom_site_disorder_assembly
_atom_site_disorder_group
Cu1 Cu 0.0000 0.26090(3) 1.2500 0.0559(4) Uani 1 2 d S . .
N1 N 0.04738(16) 0.20103(16) 1.1427(5) 0.0505(10) Uani 1 1 d . A .
N2 N 0.17001(14) -0.01702(14) 0.8771(4) 0.0405(8) Uani 1 1 d . A .
N3 N 0.20368(14) 0.02024(15) 0.8011(4) 0.0395(8) Uani 1 1 d . A .
N4 N 0.04526(15) 0.31936(15) 1.1315(5) 0.0507(10) Uani 1 1 d . A .
N5 N 0.20195(15) 0.48467(16) 0.7280(4) 0.0408(9) Uani 1 1 d . A .
N6 N 0.16893(15) 0.52526(16) 0.7864(4) 0.0443(9) Uani 1 1 d . A .
C1 C 0.0875(2) 0.1578(2) 0.9089(6) 0.0546(13) Uani 1 1 d . A .
H1 H 0.0927 0.1579 0.7964 0.066 Uiso 1 1 calc R . .
C2 C 0.0565(2) 0.1993(2) 0.9816(6) 0.0548(13) Uani 1 1 d . . .
H2 H 0.0415 0.2271 0.9163 0.066 Uiso 1 1 calc R A .
C3 C 0.0705(2) 0.1612(2) 1.2337(6) 0.0536(12) Uani 1 1 d . . .
H3 H 0.0653 0.1624 1.3462 0.064 Uiso 1 1 calc R A .
C4 C 0.1011(2) 0.1192(2) 1.1703(6) 0.0525(12) Uani 1 1 d . A .
H4 H 0.1159 0.0922 1.2388 0.063 Uiso 1 1 calc R . .
C5 C 0.11051(18) 0.11644(18) 1.0022(6) 0.0449(10) Uani 1 1 d . . .
C6 C 0.14269(17) 0.07027(18) 0.9328(5) 0.0409(10) Uani 1 1 d . A .
C7 C 0.13289(17) 0.01335(19) 0.9564(5) 0.0408(10) Uani 1 1 d . . .
C8 C 0.18939(17) 0.07347(18) 0.8315(5) 0.0433(10) Uani 1 1 d . . .
C9 C 0.08537(18) -0.0144(2) 1.0447(6) 0.0527(12) Uani 1 1 d . A .
H9A H 0.0568 -0.0247 0.9677 0.079 Uiso 1 1 calc R . .
H9B H 0.0698 0.0105 1.1237 0.079 Uiso 1 1 calc R . .
H9C H 0.0991 -0.0468 1.0991 0.079 Uiso 1 1 calc R . .
C10 C 0.2500 0.0000 0.7024(7) 0.0422(14) Uani 1 2 d S . .
H10A H 0.2366 -0.0296 0.6327 0.051 Uiso 0.50 1 calc PR A .
H10B H 0.2634 0.0296 0.6327 0.051 Uiso 0.50 1 calc PR . .
C11 C 0.2196(2) 0.1212(2) 0.7641(7) 0.0669(16) Uani 1 1 d . A .
H11A H 0.2591 0.1171 0.7839 0.100 Uiso 1 1 calc R . .
H11B H 0.2063 0.1544 0.8157 0.100 Uiso 1 1 calc R . .
H11C H 0.2129 0.1235 0.6487 0.100 Uiso 1 1 calc R . .
C12 C 0.04877(18) 0.3987(2) 0.9611(6) 0.0537(12) Uani 1 1 d . A .
H12 H 0.0291 0.4255 0.9032 0.064 Uiso 1 1 calc R . .
C13 C 0.0199(2) 0.3588(2) 1.0464(7) 0.0599(14) Uani 1 1 d . . .
H13 H -0.0192 0.3594 1.0442 0.072 Uiso 1 1 calc R A .
C14 C 0.10130(19) 0.3191(2) 1.1319(6) 0.0521(12) Uani 1 1 d . . .
H14 H 0.1199 0.2918 1.1908 0.062 Uiso 1 1 calc R A .
C15 C 0.13267(18) 0.35751(19) 1.0486(6) 0.0493(11) Uani 1 1 d . A .
H15 H 0.1717 0.3554 1.0512 0.059 Uiso 1 1 calc R . .
C16 C 0.10706(17) 0.39916(18) 0.9612(5) 0.0413(10) Uani 1 1 d . . .
C17 C 0.13953(17) 0.44170(18) 0.8747(5) 0.0398(10) Uani 1 1 d . A .
C18 C 0.18643(17) 0.43372(19) 0.7765(5) 0.0405(10) Uani 1 1 d . . .
C19 C 0.13008(17) 0.49912(19) 0.8753(5) 0.0406(10) Uani 1 1 d . . .
C20 C 0.08518(19) 0.5316(2) 0.9562(6) 0.0546(12) Uani 1 1 d . A .
H20A H 0.0972 0.5692 0.9678 0.082 Uiso 1 1 calc R . .
H20B H 0.0776 0.5162 1.0620 0.082 Uiso 1 1 calc R . .
H20C H 0.0517 0.5303 0.8910 0.082 Uiso 1 1 calc R . .
C21 C 0.2149(2) 0.3827(2) 0.7250(7) 0.0607(14) Uani 1 1 d . A .
H21A H 0.2190 0.3826 0.6084 0.091 Uiso 1 1 calc R . .
H21B H 0.1930 0.3514 0.7580 0.091 Uiso 1 1 calc R . .
H21C H 0.2514 0.3808 0.7751 0.091 Uiso 1 1 calc R . .
C22 C 0.2500 0.5000 0.6295(7) 0.0465(15) Uani 1 2 d S . .
H22A H 0.2602 0.4692 0.5598 0.056 Uiso 0.50 1 calc PR A .
H22B H 0.2398 0.5308 0.5598 0.056 Uiso 0.50 1 calc PR . .
N7 N 0.0620(3) 0.2581(3) 1.4887(9) 0.1118(17) Uani 0.584(8) 1 d PDU A 1
C23 C 0.1089(5) 0.2520(5) 1.5153(15) 0.124(2) Uani 0.584(8) 1 d PDU A 1
N8 N 0.1586(4) 0.2291(7) 1.593(2) 0.144(3) Uani 0.584(8) 1 d PDU A 1
C24 C 0.2116(7) 0.2522(6) 1.5313(18) 0.152(4) Uani 0.584(8) 1 d PDU A 1
N9 N 0.2597(6) 0.2552(6) 1.530(2) 0.165(5) Uani 0.584(8) 1 d PDU A 1
O1 O 0.0620(3) 0.2581(3) 1.4887(9) 0.1118(17) Uani 0.416(8) 1 d PDU A 2
N10 N 0.1012(4) 0.2754(5) 1.5641(12) 0.118(2) Uani 0.416(8) 1 d PDU A 2
O2 O 0.1321(7) 0.2536(6) 1.661(2) 0.137(3) Uani 0.416(8) 1 d PDU A 2
O3 O 0.1120(6) 0.3244(5) 1.5377(19) 0.133(4) Uani 0.416(8) 1 d PDU A 2

loop_
_atom_site_aniso_label
_atom_site_aniso_U_11
_atom_site_aniso_U_22
_atom_site_aniso_U_33
_atom_site_aniso_U_23
_atom_site_aniso_U_13
_atom_site_aniso_U_12
Cu1 0.0517(6) 0.0275(5) 0.0885(7) 0.000 0.0341(4) 0.000
N1 0.049(2) 0.034(2) 0.068(3) 0.0055(18) 0.0185(19) 0.0044(17)
N2 0.0395(19) 0.038(2) 0.0436(19) -0.0053(16) -0.0035(15) 0.0052(15)
N3 0.0334(18) 0.042(2) 0.0432(18) 0.0020(16) 0.0042(15) 0.0091(16)
N4 0.040(2) 0.032(2) 0.080(3) 0.0048(19) 0.0210(19) 0.0028(16)
N5 0.0363(19) 0.047(2) 0.0390(19) -0.0008(16) 0.0016(14) -0.0090(16)
N6 0.044(2) 0.045(2) 0.044(2) 0.0050(16) -0.0037(16) -0.0044(17)
C1 0.060(3) 0.049(3) 0.054(3) 0.005(2) 0.015(2) 0.015(2)
C2 0.057(3) 0.045(3) 0.063(3) 0.010(2) 0.015(2) 0.015(2)
C3 0.063(3) 0.046(3) 0.051(3) 0.003(2) 0.012(2) 0.008(2)
C4 0.060(3) 0.047(3) 0.051(3) 0.004(2) 0.008(2) 0.017(2)
C5 0.039(2) 0.039(2) 0.057(3) -0.001(2) 0.006(2) 0.0054(19)
C6 0.039(2) 0.040(2) 0.044(2) -0.0003(19) 0.0031(18) 0.0090(18)
C7 0.034(2) 0.048(3) 0.040(2) -0.0017(19) -0.0017(17) 0.0034(18)
C8 0.041(2) 0.040(3) 0.049(2) 0.003(2) 0.0049(19) 0.0095(19)
C9 0.040(2) 0.061(3) 0.057(3) -0.005(2) 0.004(2) -0.006(2)
C10 0.037(3) 0.051(4) 0.038(3) 0.000 0.000 0.014(3)
C11 0.066(3) 0.047(3) 0.088(4) 0.009(3) 0.023(3) 0.007(3)
C12 0.039(2) 0.044(3) 0.078(3) 0.011(2) 0.005(2) 0.000(2)
C13 0.037(2) 0.045(3) 0.098(4) 0.007(3) 0.016(3) 0.003(2)
C14 0.045(3) 0.042(3) 0.069(3) 0.008(2) 0.004(2) -0.002(2)
C15 0.033(2) 0.044(3) 0.071(3) 0.006(2) 0.002(2) -0.0019(19)
C16 0.037(2) 0.037(2) 0.050(2) -0.0016(19) 0.0055(18) -0.0053(18)
C17 0.037(2) 0.041(2) 0.042(2) 0.0021(19) 0.0012(17) -0.0029(18)
C18 0.035(2) 0.043(3) 0.043(2) -0.0033(19) 0.0028(17) -0.0083(18)
C19 0.038(2) 0.045(2) 0.038(2) 0.0063(19) -0.0024(17) -0.0026(19)
C20 0.048(3) 0.051(3) 0.065(3) 0.002(2) 0.004(2) 0.010(2)
C21 0.055(3) 0.050(3) 0.077(3) -0.014(3) 0.021(2) -0.005(2)
C22 0.043(3) 0.061(4) 0.036(3) 0.000 0.000 -0.017(3)
N7 0.104(3) 0.106(3) 0.125(3) -0.012(2) -0.004(2) 0.008(2)
C23 0.122(3) 0.120(3) 0.130(3) -0.001(3) -0.004(3) -0.001(3)
N8 0.142(4) 0.140(4) 0.148(4) 0.005(3) 0.002(3) 0.003(3)
C24 0.149(5) 0.146(5) 0.160(5) 0.002(4) 0.000(4) 0.001(4)
N9 0.160(6) 0.157(6) 0.179(6) -0.002(4) 0.003(5) -0.014(4)
O1 0.104(3) 0.106(3) 0.125(3) -0.012(2) -0.004(2) 0.008(2)
N10 0.116(3) 0.114(3) 0.123(3) -0.002(3) -0.007(3) 0.002(3)
O2 0.137(5) 0.134(5) 0.139(5) 0.007(4) -0.002(4) -0.001(4)
O3 0.131(6) 0.127(6) 0.142(6) 0.003(4) -0.008(4) -0.010(4)

loop_
_atom_type_symbol
_atom_type_description
_atom_type_scat_dispersion_real
_atom_type_scat_dispersion_imag
_atom_type_scat_source
C C 0.0033 0.0016 'International Tables Vol C Tables 4.2.6.8 and 6.1.1.4'
H H 0.0000 0.0000 'International Tables Vol C Tables 4.2.6.8 and 6.1.1.4'
N N 0.0061 0.0033 'International Tables Vol C Tables 4.2.6.8 and 6.1.1.4'
O O 0.0106 0.0060 'International Tables Vol C Tables 4.2.6.8 and 6.1.1.4'
Cu Cu 0.3201 1.2651 'International Tables Vol C Tables 4.2.6.8 and 6.1.1.4'

loop_
_geom_angle_atom_site_label_1
_geom_angle_atom_site_label_2
_geom_angle_atom_site_label_3
_geom_angle
_geom_angle_site_symmetry_1
_geom_angle_site_symmetry_3
_geom_angle_publ_flag
N4 Cu1 N4 91.3(2) . 3_557 ?
N4 Cu1 N1 176.91(17) . 3_557 ?
N4 Cu1 N1 89.85(15) 3_557 3_557 ?
N4 Cu1 N1 89.85(15) . . ?
N4 Cu1 N1 176.91(17) 3_557 . ?
N1 Cu1 N1 89.1(2) 3_557 . ?
N4 Cu1 N7 87.57(19) . 3_557 ?
N4 Cu1 N7 94.7(2) 3_557 3_557 ?
N1 Cu1 N7 89.48(19) 3_557 3_557 ?
N1 Cu1 N7 88.2(2) . 3_557 ?
N4 Cu1 N7 94.7(2) . . ?
N4 Cu1 N7 87.57(19) 3_557 . ?
N1 Cu1 N7 88.2(2) 3_557 . ?
N1 Cu1 N7 89.48(19) . . ?
N7 Cu1 N7 176.8(3) 3_557 . ?
C3 N1 C2 117.4(4) . . ?
C3 N1 Cu1 120.1(3) . . ?
C2 N1 Cu1 122.5(3) . . ?
C7 N2 N3 104.4(3) . . ?
C8 N3 N2 113.6(3) . . ?
C8 N3 C10 127.8(3) . . ?
N2 N3 C10 118.6(3) . . ?
C13 N4 C14 117.4(4) . . ?
C13 N4 Cu1 120.9(3) . . ?
C14 N4 Cu1 121.8(3) . . ?
N6 N5 C18 113.9(3) . . ?
N6 N5 C22 118.1(3) . . ?
C18 N5 C22 128.0(3) . . ?
C19 N6 N5 104.5(4) . . ?
C5 C1 C2 120.3(5) . . ?
C5 C1 H1 119.9 . . ?
C2 C1 H1 119.9 . . ?
N1 C2 C1 122.3(5) . . ?
N1 C2 H2 118.9 . . ?
C1 C2 H2 118.9 . . ?
N1 C3 C4 123.3(4) . . ?
N1 C3 H3 118.3 . . ?
C4 C3 H3 118.3 . . ?
C3 C4 C5 120.0(5) . . ?
C3 C4 H4 120.0 . . ?
C5 C4 H4 120.0 . . ?
C1 C5 C4 116.7(4) . . ?
C1 C5 C6 123.2(4) . . ?
C4 C5 C6 120.1(4) . . ?
C8 C6 C7 105.6(4) . . ?
C8 C6 C5 127.2(4) . . ?
C7 C6 C5 127.2(4) . . ?
N2 C7 C6 111.5(4) . . ?
N2 C7 C9 119.4(4) . . ?
C6 C7 C9 128.9(4) . . ?
N3 C8 C6 104.9(4) . . ?
N3 C8 C11 123.9(4) . . ?
C6 C8 C11 131.2(4) . . ?
C7 C9 H9A 109.5 . . ?
C7 C9 H9B 109.5 . . ?
H9A C9 H9B 109.5 . . ?
C7 C9 H9C 109.5 . . ?
H9A C9 H9C 109.5 . . ?
H9B C9 H9C 109.5 . . ?
N3 C10 N3 112.3(5) 2 . ?
N3 C10 H10A 109.1 2 . ?
N3 C10 H10A 109.1 . . ?
N3 C10 H10B 109.1 2 . ?
N3 C10 H10B 109.1 . . ?
H10A C10 H10B 107.9 . . ?
C8 C11 H11A 109.5 . . ?
C8 C11 H11B 109.5 . . ?
H11A C11 H11B 109.5 . . ?
C8 C11 H11C 109.5 . . ?
H11A C11 H11C 109.5 . . ?
H11B C11 H11C 109.5 . . ?
C13 C12 C16 120.2(4) . . ?
C13 C12 H12 119.9 . . ?
C16 C12 H12 119.9 . . ?
N4 C13 C12 123.1(4) . . ?
N4 C13 H13 118.5 . . ?
C12 C13 H13 118.5 . . ?
N4 C14 C15 122.5(4) . . ?
N4 C14 H14 118.7 . . ?
C15 C14 H14 118.7 . . ?
C14 C15 C16 120.9(4) . . ?
C14 C15 H15 119.5 . . ?
C16 C15 H15 119.5 . . ?
C15 C16 C12 115.9(4) . . ?
C15 C16 C17 122.1(4) . . ?
C12 C16 C17 122.0(4) . . ?
C18 C17 C19 105.5(4) . . ?
C18 C17 C16 127.1(4) . . ?
C19 C17 C16 127.3(4) . . ?
N5 C18 C17 105.2(4) . . ?
N5 C18 C21 124.0(4) . . ?
C17 C18 C21 130.8(4) . . ?
N6 C19 C17 110.8(4) . . ?
N6 C19 C20 119.4(4) . . ?
C17 C19 C20 129.8(4) . . ?
C19 C20 H20A 109.5 . . ?
C19 C20 H20B 109.5 . . ?
H20A C20 H20B 109.5 . . ?
C19 C20 H20C 109.5 . . ?
H20A C20 H20C 109.5 . . ?
H20B C20 H20C 109.5 . . ?
C18 C21 H21A 109.5 . . ?
C18 C21 H21B 109.5 . . ?
H21A C21 H21B 109.5 . . ?
C18 C21 H21C 109.5 . . ?
H21A C21 H21C 109.5 . . ?
H21B C21 H21C 109.5 . . ?
N5 C22 N5 112.3(5) 2_565 . ?
N5 C22 H22A 109.2 2_565 . ?
N5 C22 H22A 109.2 . . ?
N5 C22 H22B 109.2 2_565 . ?
N5 C22 H22B 109.2 . . ?
H22A C22 H22B 107.9 . . ?
C23 N7 Cu1 137.9(7) . . ?
N7 C23 N8 157.6(16) . . ?
C23 N8 C24 113.9(14) . . ?
N9 C24 N8 152.1(19) . . ?
O2 N10 O3 114.2(10) . . ?

loop_
_geom_bond_atom_site_label_1
_geom_bond_atom_site_label_2
_geom_bond_distance
_geom_bond_site_symmetry_2
_geom_bond_publ_flag
Cu1 N4 2.027(4) . ?
Cu1 N4 2.027(4) 3_557 ?
Cu1 N1 2.037(4) 3_557 ?
Cu1 N1 2.037(4) . ?
Cu1 N7 2.450(7) 3_557 ?
Cu1 N7 2.450(7) . ?
N1 C3 1.337(6) . ?
N1 C2 1.338(6) . ?
N2 C7 1.321(5) . ?
N2 N3 1.358(5) . ?
N3 C8 1.357(6) . ?
N3 C10 1.452(5) . ?
N4 C13 1.328(6) . ?
N4 C14 1.333(6) . ?
N5 N6 1.347(5) . ?
N5 C18 1.349(6) . ?
N5 C22 1.448(5) . ?
N6 C19 1.337(5) . ?
C1 C5 1.375(7) . ?
C1 C2 1.381(6) . ?
C1 H1 0.9300 . ?
C2 H2 0.9300 . ?
C3 C4 1.356(7) . ?
C3 H3 0.9300 . ?
C4 C5 1.397(7) . ?
C4 H4 0.9300 . ?
C5 C6 1.470(6) . ?
C6 C8 1.389(6) . ?
C6 C7 1.412(6) . ?
C7 C9 1.501(6) . ?
C8 C11 1.470(7) . ?
C9 H9A 0.9600 . ?
C9 H9B 0.9600 . ?
C9 H9C 0.9600 . ?
C10 N3 1.452(5) 2 ?
C10 H10A 0.9700 . ?
C10 H10B 0.9700 . ?
C11 H11A 0.9600 . ?
C11 H11B 0.9600 . ?
C11 H11C 0.9600 . ?
C12 C13 1.377(7) . ?
C12 C16 1.387(6) . ?
C12 H12 0.9300 . ?
C13 H13 0.9300 . ?
C14 C15 1.375(6) . ?
C14 H14 0.9300 . ?
C15 C16 1.379(6) . ?
C15 H15 0.9300 . ?
C16 C17 1.470(6) . ?
C17 C18 1.389(6) . ?
C17 C19 1.410(6) . ?
C18 C21 1.472(7) . ?
C19 C20 1.482(6) . ?
C20 H20A 0.9600 . ?
C20 H20B 0.9600 . ?
C20 H20C 0.9600 . ?
C21 H21A 0.9600 . ?
C21 H21B 0.9600 . ?
C21 H21C 0.9600 . ?
C22 N5 1.448(5) 2_565 ?
C22 H22A 0.9700 . ?
C22 H22B 0.9700 . ?
N7 C23 1.145(8) . ?
C23 N8 1.451(7) . ?
N8 C24 1.468(8) . ?
C24 N9 1.145(11) . ?
N10 O2 1.204(8) . ?
N10 O3 1.234(8) . ?

loop_
_geom_torsion_atom_site_label_1
_geom_torsion_atom_site_label_2
_geom_torsion_atom_site_label_3
_geom_torsion_atom_site_label_4
_geom_torsion
_geom_torsion_site_symmetry_1
_geom_torsion_site_symmetry_2
_geom_torsion_site_symmetry_3
_geom_torsion_site_symmetry_4
_geom_torsion_publ_flag
N4 Cu1 N1 C3 129.8(4) . . . . ?
N1 Cu1 N1 C3 -53.1(3) 3_557 . . . ?
N7 Cu1 N1 C3 -142.6(4) 3_557 . . . ?
N7 Cu1 N1 C3 35.1(4) . . . . ?
N4 Cu1 N1 C2 -50.6(4) . . . . ?
N1 Cu1 N1 C2 126.5(5) 3_557 . . . ?
N7 Cu1 N1 C2 37.0(4) 3_557 . . . ?
N7 Cu1 N1 C2 -145.2(4) . . . . ?
C7 N2 N3 C8 0.7(4) . . . . ?
C7 N2 N3 C10 179.6(4) . . . . ?
N4 Cu1 N4 C13 -54.0(4) 3_557 . . . ?
N1 Cu1 N4 C13 128.9(4) . . . . ?
N7 Cu1 N4 C13 40.6(4) 3_557 . . . ?
N7 Cu1 N4 C13 -141.7(4) . . . . ?
N4 Cu1 N4 C14 127.9(5) 3_557 . . . ?
N1 Cu1 N4 C14 -49.3(4) . . . . ?
N7 Cu1 N4 C14 -137.5(4) 3_557 . . . ?
N7 Cu1 N4 C14 40.2(4) . . . . ?
C18 N5 N6 C19 -0.6(4) . . . . ?
C22 N5 N6 C19 -178.0(3) . . . . ?
C3 N1 C2 C1 1.4(8) . . . . ?
Cu1 N1 C2 C1 -178.3(4) . . . . ?
C5 C1 C2 N1 -0.5(8) . . . . ?
C2 N1 C3 C4 -1.6(8) . . . . ?
Cu1 N1 C3 C4 178.0(4) . . . . ?
N1 C3 C4 C5 0.9(8) . . . . ?
C2 C1 C5 C4 -0.3(7) . . . . ?
C2 C1 C5 C6 178.4(5) . . . . ?
C3 C4 C5 C1 0.1(7) . . . . ?
C3 C4 C5 C6 -178.7(5) . . . . ?
C1 C5 C6 C8 54.6(7) . . . . ?
C4 C5 C6 C8 -126.6(5) . . . . ?
C1 C5 C6 C7 -126.0(5) . . . . ?
C4 C5 C6 C7 52.7(7) . . . . ?
N3 N2 C7 C6 -0.4(4) . . . . ?
N3 N2 C7 C9 175.0(4) . . . . ?
C8 C6 C7 N2 -0.1(5) . . . . ?
C5 C6 C7 N2 -179.5(4) . . . . ?
C8 C6 C7 C9 -174.9(4) . . . . ?
C5 C6 C7 C9 5.7(7) . . . . ?
N2 N3 C8 C6 -0.7(5) . . . . ?
C10 N3 C8 C6 -179.5(4) . . . . ?
N2 N3 C8 C11 179.7(4) . . . . ?
C10 N3 C8 C11 0.9(7) . . . . ?
C7 C6 C8 N3 0.5(5) . . . . ?
C5 C6 C8 N3 179.9(4) . . . . ?
C7 C6 C8 C11 -180.0(5) . . . . ?
C5 C6 C8 C11 -0.5(8) . . . . ?
C8 N3 C10 N3 104.0(4) . . . 2 ?
N2 N3 C10 N3 -74.8(3) . . . 2 ?
C14 N4 C13 C12 -0.4(8) . . . . ?
Cu1 N4 C13 C12 -178.6(4) . . . . ?
C16 C12 C13 N4 0.0(8) . . . . ?
C13 N4 C14 C15 0.0(7) . . . . ?
Cu1 N4 C14 C15 178.2(4) . . . . ?
N4 C14 C15 C16 0.8(8) . . . . ?
C14 C15 C16 C12 -1.2(7) . . . . ?
C14 C15 C16 C17 178.3(4) . . . . ?
C13 C12 C16 C15 0.8(7) . . . . ?
C13 C12 C16 C17 -178.7(5) . . . . ?
C15 C16 C17 C18 45.1(7) . . . . ?
C12 C16 C17 C18 -135.5(5) . . . . ?
C15 C16 C17 C19 -134.1(5) . . . . ?
C12 C16 C17 C19 45.4(7) . . . . ?
N6 N5 C18 C17 -0.1(5) . . . . ?
C22 N5 C18 C17 177.0(4) . . . . ?
N6 N5 C18 C21 178.2(4) . . . . ?
C22 N5 C18 C21 -4.7(7) . . . . ?
C19 C17 C18 N5 0.7(4) . . . . ?
C16 C17 C18 N5 -178.7(4) . . . . ?
C19 C17 C18 C21 -177.4(5) . . . . ?
C16 C17 C18 C21 3.3(8) . . . . ?
N5 N6 C19 C17 1.0(4) . . . . ?
N5 N6 C19 C20 -178.6(4) . . . . ?
C18 C17 C19 N6 -1.1(5) . . . . ?
C16 C17 C19 N6 178.3(4) . . . . ?
C18 C17 C19 C20 178.5(4) . . . . ?
C16 C17 C19 C20 -2.2(7) . . . . ?
N6 N5 C22 N5 82.7(3) . . . 2_565 ?
C18 N5 C22 N5 -94.2(4) . . . 2_565 ?
N4 Cu1 N7 C23 -53.5(12) . . . . ?
N4 Cu1 N7 C23 -144.7(12) 3_557 . . . ?
N1 Cu1 N7 C23 125.4(12) 3_557 . . . ?
N1 Cu1 N7 C23 36.3(12) . . . . ?
Cu1 N7 C23 N8 -130.0(17) . . . . ?
N7 C23 N8 C24 179.4(5) . . . . ?
C23 N8 C24 N9 179.8(6) . . . . ?
